data_4318646
loop_
_publ_author_name
'Ponnaiyan Ayyappan'
'Owen R. Evans'
'Yong Cui'
'Kraig A. Wheeler'
'Wenbin Lin'

_publ_section_title
;
 Nonlinear Optically Active Polymeric Coordination Networks Based on
 Metalm-Pyridylphosphonates
;
_journal_name_full 'Inorganic Chemistry'
_journal_page_first 4978
_journal_page_last 4980
_journal_paper_doi 10.1021/ic025819n
_journal_volume 41
_journal_year 2002
_chemical_formula_sum 'C60 H62 Co2 N4 O13 P4'
_chemical_formula_weight 1288.88
_chemical_name_systematic
; 
 ? 
;
_space_group_IT_number 43
_symmetry_cell_setting orthorhombic
_symmetry_space_group_name_Hall 'F 2 -2d'
_symmetry_space_group_name_H-M 'F d d 2'
_atom_sites_solution_hydrogens geom
_atom_sites_solution_primary direct
_atom_sites_solution_secondary difmap
_audit_creation_method SHELXL-97
_cell_angle_alpha 90.00
_cell_angle_beta 90.00
_cell_angle_gamma 90.00
_cell_formula_units_Z 8
_cell_length_a 16.2240(10)
_cell_length_b 54.869(3)
_cell_length_c 13.801
_cell_measurement_temperature 293(2)
_cell_volume 12285.6(10)
_computing_structure_refinement 'SHELXL-97 (Sheldrick, 1997)'
_computing_structure_solution 'SHELXS-97 (Sheldrick, 1990)'
_diffrn_ambient_temperature 293(2)
_diffrn_measured_fraction_theta_full 1.000
_diffrn_measured_fraction_theta_max 1.000
_diffrn_radiation_monochromator graphite
_diffrn_radiation_source 'fine-focus sealed tube'
_diffrn_radiation_type MoK\a
_diffrn_radiation_wavelength 0.71073
_diffrn_reflns_av_R_equivalents 0.0290
_diffrn_reflns_av_sigmaI/netI 0.0819
_diffrn_reflns_limit_h_max 24
_diffrn_reflns_limit_h_min -1
_diffrn_reflns_limit_k_max 82
_diffrn_reflns_limit_k_min -1
_diffrn_reflns_limit_l_max 20
_diffrn_reflns_limit_l_min -1
_diffrn_reflns_number 6646
_diffrn_reflns_theta_full 32.50
_diffrn_reflns_theta_max 32.50
_diffrn_reflns_theta_min 2.23
_exptl_absorpt_coefficient_mu 0.709
_exptl_crystal_density_diffrn 1.394
_exptl_crystal_density_method 'not measured'
_exptl_crystal_F_000 5344
_refine_diff_density_max 0.425
_refine_diff_density_min -0.425
_refine_diff_density_rms 0.089
_refine_ls_abs_structure_details 'Flack H D (1983), Acta Cryst. A39, 876-881'
_refine_ls_abs_structure_Flack 0.00
_refine_ls_extinction_coef 0.000000(19)
_refine_ls_extinction_expression Fc^*^=kFc[1+0.001xFc^2^\l^3^/sin(2\q)]^-1/4^
_refine_ls_extinction_method SHELXL
_refine_ls_goodness_of_fit_ref 1.042
_refine_ls_hydrogen_treatment mixed
_refine_ls_matrix_type full
_refine_ls_number_parameters 376
_refine_ls_number_reflns 6153
_refine_ls_number_restraints 1
_refine_ls_restrained_S_all 1.042
_refine_ls_R_factor_all 0.1001
_refine_ls_R_factor_gt 0.0580
_refine_ls_shift/su_max 0.014
_refine_ls_shift/su_mean 0.001
_refine_ls_structure_factor_coef Fsqd
_refine_ls_weighting_details 'calc w=1/[\s^2^(Fo^2^)+(0.0518P)^2^+3.6288P] where P=(Fo^2^+2Fc^2^)/3'
_refine_ls_weighting_scheme calc
_refine_ls_wR_factor_gt 0.1110
_refine_ls_wR_factor_ref 0.1268
_reflns_number_gt 4218
_reflns_number_total 6153
_reflns_threshold_expression >2sigma(I)
_cod_data_source_file ic025819n_s2_2.cif
_cod_data_source_block compound2
_cod_depositor_comments
;
The following automatic conversions were performed:

'_symmetry_cell_setting' value 'Orthorhombic' changed to
'orthorhombic' according to the built-in table from CIF Core
dictionary named 'cif_core.dic' version 2.4.1 from 2010-06-29.

Automatic conversion script
Id: cif_fix_values 1646 2011-03-28 12:23:43Z adriana 
;
_cod_database_code 4318646

loop_
_symmetry_equiv_pos_as_xyz
'x, y, z'
'-x, -y, z'
'-x+1/4, y+1/4, z+1/4'
'x+1/4, -y+1/4, z+1/4'
'x, y+1/2, z+1/2'
'-x, -y+1/2, z+1/2'
'-x+1/4, y+3/4, z+3/4'
'x+1/4, -y+3/4, z+3/4'
'x+1/2, y, z+1/2'
'-x+1/2, -y, z+1/2'
'-x+3/4, y+1/4, z+3/4'
'x+3/4, -y+1/4, z+3/4'
'x+1/2, y+1/2, z'
'-x+1/2, -y+1/2, z'
'-x+3/4, y+3/4, z+1/4'
'x+3/4, -y+3/4, z+1/4'

loop_
_atom_site_label
_atom_site_type_symbol
_atom_site_fract_x
_atom_site_fract_y
_atom_site_fract_z
_atom_site_U_iso_or_equiv
_atom_site_adp_type
_atom_site_occupancy
_atom_site_symmetry_multiplicity
_atom_site_calc_flag
_atom_site_refinement_flags
_atom_site_disorder_assembly
_atom_site_disorder_group
Co1 Co 0.12979(3) 0.245257(10) 0.12419(5) 0.02143(13) Uani 1 1 d . . .
P1 P 0.27187(7) 0.213546(18) -0.00470(10) 0.0253(2) Uani 1 1 d . . .
P2 P 0.15276(8) 0.20270(2) 0.29187(11) 0.0287(3) Uani 1 1 d . . .
O1 O 0.2500 0.2500 0.1992(4) 0.0278(10) Uani 1 2 d S . .
O2 O 0.1907(2) 0.22099(5) 0.0349(3) 0.0332(8) Uani 1 1 d . . .
O3 O 0.34852(19) 0.22465(5) 0.0352(3) 0.0286(7) Uani 1 1 d . . .
O4 O 0.2659(2) 0.21807(6) -0.1180(3) 0.0383(8) Uani 1 1 d . . .
O5 O 0.10158(19) 0.21809(5) 0.2262(3) 0.0294(8) Uani 1 1 d . . .
O6 O 0.2413(2) 0.20961(6) 0.3035(3) 0.0441(10) Uani 1 1 d . . .
O7 O 0.1065(3) 0.20319(7) 0.3937(3) 0.0463(10) Uani 1 1 d . . .
N1 N 0.1969(2) 0.01982(6) -0.0390(3) 0.0275(9) Uani 1 1 d . . .
N2 N 0.2700(2) 0.01645(6) 0.2993(3) 0.0249(8) Uani 1 1 d . . .
C1 C 0.1905(3) 0.04416(7) -0.0388(4) 0.0286(10) Uani 1 1 d . . .
H1A H 0.1440 0.0510 -0.0670 0.034 Uiso 1 1 calc R . .
C2 C 0.2492(3) 0.05990(7) 0.0011(4) 0.0315(11) Uani 1 1 d . . .
C3 C 0.3170(3) 0.04900(9) 0.0457(5) 0.0410(13) Uani 1 1 d . . .
H3A H 0.3582 0.0587 0.0725 0.049 Uiso 1 1 calc R . .
C4 C 0.3234(3) 0.02396(8) 0.0503(5) 0.0399(13) Uani 1 1 d . . .
H4A H 0.3672 0.0165 0.0820 0.048 Uiso 1 1 calc R . .
C5 C 0.2622(3) 0.01017(8) 0.0060(4) 0.0340(12) Uani 1 1 d . . .
H5A H 0.2669 -0.0067 0.0078 0.041 Uiso 1 1 calc R . .
C6 C 0.2386(3) 0.08634(7) -0.0063(4) 0.0360(12) Uani 1 1 d . . .
H6A H 0.1866 0.0921 -0.0231 0.043 Uiso 1 1 calc R . .
C7 C 0.2977(3) 0.10272(8) 0.0092(5) 0.0394(13) Uani 1 1 d . . .
H7A H 0.3496 0.0967 0.0243 0.047 Uiso 1 1 calc R . .
C8 C 0.2894(3) 0.12939(7) 0.0050(4) 0.0354(12) Uani 1 1 d . . .
C9 C 0.2137(3) 0.14115(7) -0.0045(5) 0.0370(12) Uani 1 1 d . . .
H9A H 0.1658 0.1320 -0.0102 0.044 Uiso 1 1 calc R . .
C10 C 0.2090(3) 0.16633(8) -0.0056(5) 0.0344(12) Uani 1 1 d . . .
H10A H 0.1578 0.1738 -0.0118 0.041 Uiso 1 1 calc R . .
C11 C 0.2802(3) 0.18071(7) 0.0025(4) 0.0297(10) Uani 1 1 d . . .
C12 C 0.3551(3) 0.16898(8) 0.0117(5) 0.0390(13) Uani 1 1 d . . .
H12A H 0.4032 0.1781 0.0169 0.047 Uiso 1 1 calc R . .
C13 C 0.3595(3) 0.14370(8) 0.0134(6) 0.0470(17) Uani 1 1 d . . .
H13A H 0.4106 0.1362 0.0202 0.056 Uiso 1 1 calc R . .
C14 C 0.3329(4) 0.21258(14) -0.1825(5) 0.064(2) Uani 1 1 d . . .
H14A H 0.3734 0.2256 -0.1788 0.077 Uiso 1 1 calc R . .
H14B H 0.3593 0.1976 -0.1616 0.077 Uiso 1 1 calc R . .
C15 C 0.3092(8) 0.2101(5) -0.2724(10) 0.37(2) Uani 1 1 d . . .
H15A H 0.3559 0.2062 -0.3122 0.550 Uiso 1 1 calc R . .
H15B H 0.2850 0.2251 -0.2944 0.550 Uiso 1 1 calc R . .
H15C H 0.2692 0.1973 -0.2766 0.550 Uiso 1 1 calc R . .
C16 C 0.2152(3) 0.00245(8) 0.2534(4) 0.0344(11) Uani 1 1 d . . .
H16A H 0.2229 -0.0144 0.2535 0.041 Uiso 1 1 calc R . .
C17 C 0.1472(3) 0.01206(9) 0.2056(5) 0.0415(14) Uani 1 1 d . . .
H17A H 0.1098 0.0018 0.1748 0.050 Uiso 1 1 calc R . .
C18 C 0.1355(3) 0.03724(9) 0.2045(4) 0.0379(12) Uani 1 1 d . . .
H18A H 0.0905 0.0440 0.1726 0.045 Uiso 1 1 calc R . .
C19 C 0.1922(3) 0.05197(8) 0.2516(4) 0.0297(10) Uani 1 1 d . . .
C20 C 0.2580(3) 0.04059(7) 0.2978(4) 0.0280(10) Uani 1 1 d . . .
H20A H 0.2960 0.0504 0.3298 0.034 Uiso 1 1 calc R . .
C21 C 0.1898(3) 0.07874(8) 0.2556(5) 0.0385(12) Uani 1 1 d . . .
H21A H 0.2350 0.0863 0.2843 0.046 Uiso 1 1 calc R . .
C22 C 0.1313(3) 0.09344(7) 0.2235(5) 0.0381(13) Uani 1 1 d . . .
H22A H 0.0845 0.0867 0.1952 0.046 Uiso 1 1 calc R . .
C23 C 0.1378(3) 0.12025(7) 0.2311(4) 0.0343(11) Uani 1 1 d . . .
C24 C 0.0664(3) 0.13426(8) 0.2299(6) 0.0478(17) Uani 1 1 d . . .
H24A H 0.0155 0.1269 0.2197 0.057 Uiso 1 1 calc R . .
C25 C 0.0711(3) 0.15962(8) 0.2440(5) 0.0445(15) Uani 1 1 d . . .
H25A H 0.0231 0.1689 0.2433 0.053 Uiso 1 1 calc R . .
C26 C 0.1470(3) 0.17106(7) 0.2590(4) 0.0294(10) Uani 1 1 d . . .
C27 C 0.2179(3) 0.15685(8) 0.2557(5) 0.0371(12) Uani 1 1 d . . .
H27A H 0.2693 0.1642 0.2628 0.045 Uiso 1 1 calc R . .
C28 C 0.2129(3) 0.13204(9) 0.2420(5) 0.0412(13) Uani 1 1 d . . .
H28A H 0.2612 0.1229 0.2399 0.049 Uiso 1 1 calc R . .
C29 C 0.1485(6) 0.19273(17) 0.4784(6) 0.089(3) Uani 1 1 d . . .
H29A H 0.2038 0.1880 0.4596 0.107 Uiso 1 1 calc R . .
H29B H 0.1534 0.2052 0.5278 0.107 Uiso 1 1 calc R . .
C30 C 0.1110(9) 0.1736(3) 0.5165(11) 0.218(9) Uani 1 1 d . . .
H30A H 0.1433 0.1674 0.5691 0.327 Uiso 1 1 calc R . .
H30B H 0.1046 0.1612 0.4679 0.327 Uiso 1 1 calc R . .
H30C H 0.0577 0.1784 0.5401 0.327 Uiso 1 1 calc R . .

loop_
_atom_site_aniso_label
_atom_site_aniso_U_11
_atom_site_aniso_U_22
_atom_site_aniso_U_33
_atom_site_aniso_U_23
_atom_site_aniso_U_13
_atom_site_aniso_U_12
Co1 0.0204(2) 0.01243(19) 0.0314(3) 0.0001(2) -0.0004(3) -0.0003(2)
P1 0.0252(5) 0.0159(4) 0.0348(7) -0.0051(5) -0.0022(5) 0.0010(4)
P2 0.0333(6) 0.0174(4) 0.0354(7) 0.0035(5) -0.0074(6) -0.0006(4)
O1 0.024(2) 0.0217(19) 0.037(3) 0.000 0.000 -0.0030(16)
O2 0.0278(16) 0.0233(14) 0.048(2) -0.0107(16) 0.0006(17) 0.0018(12)
O3 0.0264(15) 0.0203(13) 0.039(2) -0.0065(14) -0.0033(16) -0.0010(12)
O4 0.046(2) 0.0347(17) 0.034(2) -0.0021(17) -0.0012(19) 0.0015(15)
O5 0.0305(16) 0.0176(13) 0.040(2) 0.0068(13) -0.0060(16) -0.0003(12)
O6 0.0379(19) 0.0311(17) 0.063(3) 0.0127(19) -0.022(2) -0.0039(14)
O7 0.068(3) 0.0367(18) 0.034(2) 0.0020(17) 0.003(2) 0.0095(18)
N1 0.033(2) 0.0136(14) 0.036(2) 0.0001(16) -0.0051(19) -0.0013(14)
N2 0.0271(17) 0.0129(13) 0.035(2) -0.0006(15) -0.0047(18) 0.0038(13)
C1 0.032(2) 0.0176(17) 0.036(3) 0.0012(18) -0.005(2) 0.0000(16)
C2 0.038(2) 0.0165(17) 0.040(3) -0.003(2) -0.006(3) -0.0049(16)
C3 0.041(3) 0.028(2) 0.053(3) -0.004(3) -0.013(3) -0.007(2)
C4 0.036(3) 0.0231(19) 0.060(4) 0.002(2) -0.015(3) -0.0015(19)
C5 0.033(2) 0.0199(18) 0.049(3) -0.002(2) -0.009(2) 0.0006(17)
C6 0.043(3) 0.0188(18) 0.046(3) 0.001(2) -0.003(3) -0.0011(18)
C7 0.045(3) 0.0208(19) 0.053(4) -0.005(2) -0.007(3) -0.001(2)
C8 0.039(3) 0.0205(19) 0.047(3) -0.006(2) -0.003(3) -0.0025(17)
C9 0.027(2) 0.0193(18) 0.065(4) -0.006(2) -0.004(3) -0.0092(17)
C10 0.027(2) 0.0210(18) 0.056(3) -0.002(2) -0.002(3) 0.0011(17)
C11 0.030(2) 0.0181(16) 0.041(3) -0.004(2) -0.001(2) -0.0044(16)
C12 0.031(2) 0.0183(18) 0.067(4) -0.010(2) -0.007(3) -0.0032(17)
C13 0.028(2) 0.022(2) 0.091(5) -0.005(3) -0.009(3) 0.0010(18)
C14 0.060(4) 0.076(5) 0.056(4) -0.007(4) 0.022(4) -0.019(4)
C15 0.097(10) 0.91(6) 0.090(10) -0.20(2) 0.016(9) -0.02(2)
C16 0.038(3) 0.0194(18) 0.046(3) -0.007(2) -0.008(3) 0.0011(18)
C17 0.035(3) 0.031(2) 0.059(4) -0.010(3) -0.021(3) 0.002(2)
C18 0.036(3) 0.031(2) 0.046(3) -0.010(2) -0.014(3) 0.008(2)
C19 0.032(2) 0.0228(18) 0.035(3) 0.000(2) -0.006(2) 0.0063(17)
C20 0.028(2) 0.0160(16) 0.040(3) 0.0009(19) -0.009(2) 0.0001(15)
C21 0.040(3) 0.0182(18) 0.057(3) 0.000(2) -0.011(3) 0.0037(18)
C22 0.039(3) 0.0169(17) 0.058(4) 0.004(2) -0.005(3) 0.0026(18)
C23 0.036(3) 0.0176(18) 0.050(3) -0.002(2) -0.010(3) 0.0038(17)
C24 0.031(2) 0.023(2) 0.090(5) -0.001(3) -0.011(3) 0.0035(18)
C25 0.033(2) 0.024(2) 0.077(4) 0.002(3) -0.011(3) 0.0078(19)
C26 0.032(2) 0.0186(17) 0.038(3) 0.0082(19) -0.003(2) 0.0015(16)
C27 0.031(2) 0.0217(19) 0.058(4) 0.004(2) -0.006(3) -0.0015(18)
C28 0.031(2) 0.026(2) 0.066(4) 0.002(3) 0.000(3) 0.0082(19)
C29 0.108(7) 0.101(7) 0.059(5) 0.035(5) -0.003(5) 0.016(6)
C30 0.191(16) 0.32(2) 0.147(14) 0.175(16) 0.012(12) 0.002(14)

loop_
_atom_type_symbol
_atom_type_description
_atom_type_scat_dispersion_real
_atom_type_scat_dispersion_imag
_atom_type_scat_source
C C 0.0033 0.0016 'International Tables Vol C Tables 4.2.6.8 and 6.1.1.4'
H H 0.0000 0.0000 'International Tables Vol C Tables 4.2.6.8 and 6.1.1.4'
N N 0.0061 0.0033 'International Tables Vol C Tables 4.2.6.8 and 6.1.1.4'
O O 0.0106 0.0060 'International Tables Vol C Tables 4.2.6.8 and 6.1.1.4'
P P 0.1023 0.0942 'International Tables Vol C Tables 4.2.6.8 and 6.1.1.4'
Co Co 0.3494 0.9721 'International Tables Vol C Tables 4.2.6.8 and 6.1.1.4'

loop_
_geom_angle_atom_site_label_1
_geom_angle_atom_site_label_2
_geom_angle_atom_site_label_3
_geom_angle
_geom_angle_site_symmetry_1
_geom_angle_site_symmetry_3
_geom_angle_publ_flag
O2 Co1 O3 94.49(14) . 14 ?
O2 Co1 O5 92.68(13) . . ?
O3 Co1 O5 172.79(14) 14 . ?
O2 Co1 N2 85.26(14) . 12_454 ?
O3 Co1 N2 95.32(13) 14 12_454 ?
O5 Co1 N2 85.99(14) . 12_454 ?
O2 Co1 N1 173.89(16) . 3 ?
O3 Co1 N1 86.03(14) 14 3 ?
O5 Co1 N1 86.92(14) . 3 ?
N2 Co1 N1 88.63(15) 12_454 3 ?
O2 Co1 O1 86.20(13) . . ?
O3 Co1 O1 91.93(12) 14 . ?
O5 Co1 O1 87.82(13) . . ?
N2 Co1 O1 169.19(9) 12_454 . ?
N1 Co1 O1 99.87(14) 3 . ?
O2 P1 O3 119.48(19) . . ?
O2 P1 O4 105.4(2) . . ?
O3 P1 O4 110.6(2) . . ?
O2 P1 C11 108.7(2) . . ?
O3 P1 C11 108.9(2) . . ?
O4 P1 C11 102.4(2) . . ?
O5 P2 O6 117.2(2) . . ?
O5 P2 O7 105.3(2) . . ?
O6 P2 O7 110.7(3) . . ?
O5 P2 C26 111.4(2) . . ?
O6 P2 C26 108.8(2) . . ?
O7 P2 C26 102.4(2) . . ?
Co1 O1 Co1 124.5(2) . 14 ?
P1 O2 Co1 145.3(2) . . ?
P1 O3 Co1 132.96(19) . 14 ?
C14 O4 P1 122.1(4) . . ?
P2 O5 Co1 133.4(2) . . ?
C29 O7 P2 118.5(5) . . ?
C5 N1 C1 117.0(4) . . ?
C5 N1 Co1 117.4(3) . 7_544 ?
C1 N1 Co1 124.8(3) . 7_544 ?
C16 N2 C20 117.7(4) . . ?
C16 N2 Co1 127.3(3) . 4 ?
C20 N2 Co1 115.0(3) . 4 ?
N1 C1 C2 124.4(4) . . ?
C3 C2 C1 116.5(4) . . ?
C3 C2 C6 123.2(4) . . ?
C1 C2 C6 120.3(4) . . ?
C4 C3 C2 120.4(5) . . ?
C3 C4 C5 118.0(5) . . ?
N1 C5 C4 123.7(4) . . ?
C7 C6 C2 125.0(5) . . ?
C6 C7 C8 126.8(5) . . ?
C13 C8 C9 117.9(4) . . ?
C13 C8 C7 119.0(5) . . ?
C9 C8 C7 123.0(4) . . ?
C10 C9 C8 120.8(4) . . ?
C9 C10 C11 121.0(4) . . ?
C12 C11 C10 118.0(4) . . ?
C12 C11 P1 122.3(3) . . ?
C10 C11 P1 119.6(3) . . ?
C11 C12 C13 120.8(4) . . ?
C8 C13 C12 121.5(5) . . ?
C15 C14 O4 112.7(9) . . ?
N2 C16 C17 122.4(4) . . ?
C16 C17 C18 119.3(5) . . ?
C19 C18 C17 118.8(4) . . ?
C18 C19 C20 117.5(4) . . ?
C18 C19 C21 125.6(4) . . ?
C20 C19 C21 116.9(4) . . ?
N2 C20 C19 124.3(4) . . ?
C22 C21 C19 128.0(5) . . ?
C21 C22 C23 122.1(5) . . ?
C28 C23 C24 118.3(4) . . ?
C28 C23 C22 122.3(4) . . ?
C24 C23 C22 119.3(4) . . ?
C23 C24 C25 120.0(5) . . ?
C26 C25 C24 120.9(4) . . ?
C27 C26 C25 118.2(4) . . ?
C27 C26 P2 120.5(4) . . ?
C25 C26 P2 121.2(4) . . ?
C28 C27 C26 120.6(4) . . ?
C27 C28 C23 121.9(4) . . ?
C30 C29 O7 114.4(10) . . ?

loop_
_geom_bond_atom_site_label_1
_geom_bond_atom_site_label_2
_geom_bond_distance
_geom_bond_site_symmetry_2
_geom_bond_publ_flag
Co1 O2 2.066(3) . ?
Co1 O3 2.087(3) 14 ?
Co1 O5 2.101(3) . ?
Co1 N2 2.157(4) 12_454 ?
Co1 N1 2.191(4) 3 ?
Co1 O1 2.224(3) . ?
P1 O2 1.483(3) . ?
P1 O3 1.490(3) . ?
P1 O4 1.587(4) . ?
P1 C11 1.809(4) . ?
P2 O5 1.491(3) . ?
P2 O6 1.494(4) . ?
P2 O7 1.593(4) . ?
P2 C26 1.797(4) . ?
O1 Co1 2.224(3) 14 ?
O3 Co1 2.087(3) 14 ?
O4 C14 1.438(7) . ?
O7 C29 1.470(9) . ?
N1 C5 1.337(6) . ?
N1 C1 1.340(5) . ?
N1 Co1 2.191(4) 7_544 ?
N2 C16 1.334(6) . ?
N2 C20 1.339(5) . ?
N2 Co1 2.157(4) 4 ?
C1 C2 1.398(6) . ?
C2 C3 1.396(7) . ?
C2 C6 1.465(6) . ?
C3 C4 1.380(6) . ?
C4 C5 1.390(7) . ?
C6 C7 1.331(6) . ?
C7 C8 1.471(6) . ?
C8 C13 1.387(7) . ?
C8 C9 1.394(7) . ?
C9 C10 1.384(6) . ?
C10 C11 1.404(6) . ?
C11 C12 1.382(6) . ?
C12 C13 1.389(6) . ?
C14 C15 1.305(15) . ?
C16 C17 1.390(7) . ?
C17 C18 1.395(6) . ?
C18 C19 1.386(7) . ?
C19 C20 1.391(6) . ?
C19 C21 1.470(6) . ?
C21 C22 1.322(6) . ?
C22 C23 1.478(6) . ?
C23 C28 1.387(7) . ?
C23 C24 1.391(6) . ?
C24 C25 1.407(6) . ?
C25 C26 1.397(7) . ?
C26 C27 1.391(6) . ?
C27 C28 1.377(7) . ?
C29 C30 1.321(14) . ?
